data_4338853
loop_
_publ_author_name
'Miller, Alexander J. M.'
'Dempsey, Jillian L.'
'Peters, Jonas C.'

_publ_section_title
;
 Long-lived and efficient emission from mononuclear amidophosphine
 complexes of copper.
;
_journal_issue 18
_journal_name_full 'Inorganic chemistry'
_journal_page_first 7244
_journal_page_last 7246
_journal_paper_doi 10.1021/ic7009513
_journal_volume 46
_journal_year 2007
_chemical_formula_sum 'C54 H53 Ag N P3'
_chemical_formula_weight 916.75
_chemical_name_common PNAg(PPh3)2
_chemical_name_systematic
; 
 ? 
;
_space_group_IT_number 14
_symmetry_cell_setting monoclinic
_symmetry_space_group_name_Hall '-P 2ybc'
_symmetry_space_group_name_H-M 'P 1 21/c 1'
_atom_sites_solution_hydrogens geom
_atom_sites_solution_primary direct
_atom_sites_solution_secondary difmap
_audit_creation_method SHELXL-97
_cell_angle_alpha 90.00
_cell_angle_beta 97.2540(10)
_cell_angle_gamma 90.00
_cell_formula_units_Z 4
_cell_length_a 10.8189(5)
_cell_length_b 19.1162(8)
_cell_length_c 22.2135(9)
_cell_measurement_reflns_used 7977
_cell_measurement_temperature 100(2)
_cell_measurement_theta_max 35.78
_cell_measurement_theta_min 2.18
_cell_volume 4557.3(3)
_computing_cell_refinement 'Bruker SMART'
_computing_data_collection 'Bruker SMART'
_computing_data_reduction 'Bruker SAINT'
_computing_molecular_graphics 'Bruker SHELXTL'
_computing_publication_material 'Bruker SHELXTL'
_computing_structure_refinement 'SHELXL-97 (Sheldrick, 1997)'
_computing_structure_solution 'SHELXS-97 (Sheldrick, 1990)'
_diffrn_ambient_temperature 100(2)
_diffrn_measured_fraction_theta_full 0.907
_diffrn_measured_fraction_theta_max 0.907
_diffrn_measurement_device_type 'CCD area detector'
_diffrn_measurement_method 'phi and omega scans'
_diffrn_radiation_monochromator graphite
_diffrn_radiation_source 'fine-focus sealed tube'
_diffrn_radiation_type MoK\a
_diffrn_radiation_wavelength 0.71073
_diffrn_reflns_av_R_equivalents 0.0665
_diffrn_reflns_av_sigmaI/netI 0.0525
_diffrn_reflns_limit_h_max 17
_diffrn_reflns_limit_h_min -16
_diffrn_reflns_limit_k_max 31
_diffrn_reflns_limit_k_min -31
_diffrn_reflns_limit_l_max 30
_diffrn_reflns_limit_l_min -35
_diffrn_reflns_number 80341
_diffrn_reflns_theta_full 35.99
_diffrn_reflns_theta_max 35.99
_diffrn_reflns_theta_min 1.41
_exptl_absorpt_coefficient_mu 0.585
_exptl_absorpt_correction_type none
_exptl_crystal_colour yellow
_exptl_crystal_density_diffrn 1.336
_exptl_crystal_density_method 'not measured'
_exptl_crystal_description blocks
_exptl_crystal_F_000 1904
_exptl_crystal_size_max 0.370
_exptl_crystal_size_mid 0.222
_exptl_crystal_size_min 0.185
_refine_diff_density_max 1.912
_refine_diff_density_min -0.672
_refine_diff_density_rms 0.102
_refine_ls_extinction_method none
_refine_ls_goodness_of_fit_ref 1.446
_refine_ls_hydrogen_treatment constr
_refine_ls_matrix_type full
_refine_ls_number_parameters 536
_refine_ls_number_reflns 19574
_refine_ls_number_restraints 0
_refine_ls_restrained_S_all 1.446
_refine_ls_R_factor_all 0.0585
_refine_ls_R_factor_gt 0.0378
_refine_ls_shift/su_max 0.004
_refine_ls_shift/su_mean 0.000
_refine_ls_structure_factor_coef Fsqd
_refine_ls_weighting_details 'calc w=1/[\s^2^(Fo^2^)+(0.0000P)^2^+0.0000P] where P=(Fo^2^+2Fc^2^)/3'
_refine_ls_weighting_scheme calc
_refine_ls_wR_factor_gt 0.0629
_refine_ls_wR_factor_ref 0.0662
_reflns_number_gt 14815
_reflns_number_total 19574
_reflns_threshold_expression >2sigma(I)
_cod_data_source_file ic7009513-file003.cif
_cod_data_source_block ajmm05
_cod_depositor_comments
;
The following automatic conversions were performed:

'_symmetry_cell_setting' value 'Monoclinic' changed to 'monoclinic'
according to
/usr/data/users/saulius/automatic-downloads/retrospective/ACS/lib/dictionaries/cif_core.dic
dictionary named 'cif_core.dic' version 2.4.2 from 2011-04-26.

Automatic conversion script
Id: cif_fix_values 2281 2013-09-26 08:29:07Z andrius 
;
_cod_original_sg_symbol_H-M P2(1)/c
_cod_database_code 4338853

loop_
_symmetry_equiv_pos_as_xyz
'x, y, z'
'-x, y+1/2, -z+1/2'
'-x, -y, -z'
'x, -y-1/2, z-1/2'

loop_
_atom_site_label
_atom_site_type_symbol
_atom_site_fract_x
_atom_site_fract_y
_atom_site_fract_z
_atom_site_U_iso_or_equiv
_atom_site_adp_type
_atom_site_occupancy
_atom_site_symmetry_multiplicity
_atom_site_calc_flag
_atom_site_refinement_flags
Ag1 Ag 0.158121(9) 0.743701(5) 0.085809(4) 0.01160(3) Uani 1 1 d .
C1 C 0.26040(13) 0.61496(7) -0.02086(6) 0.0155(3) Uani 1 1 d .
H1 H 0.2424 0.6506 -0.0537 0.019 Uiso 1 1 calc R
C2 C 0.35535(14) 0.56389(7) -0.04168(7) 0.0206(3) Uani 1 1 d .
H2A H 0.3797 0.5297 -0.0095 0.031 Uiso 1 1 calc R
H2B H 0.4291 0.5898 -0.0506 0.031 Uiso 1 1 calc R
H2C H 0.3181 0.5395 -0.0783 0.031 Uiso 1 1 calc R
C3 C 0.13680(13) 0.57836(7) -0.01410(7) 0.0208(3) Uani 1 1 d .
H3A H 0.1041 0.5563 -0.0527 0.031 Uiso 1 1 calc R
H3B H 0.0767 0.6128 -0.0029 0.031 Uiso 1 1 calc R
H3C H 0.1506 0.5425 0.0176 0.031 Uiso 1 1 calc R
C4 C 0.47750(12) 0.68791(7) 0.04194(6) 0.0152(3) Uani 1 1 d .
H4 H 0.5245 0.6443 0.0346 0.018 Uiso 1 1 calc R
C5 C 0.53838(14) 0.72148(8) 0.10081(7) 0.0206(3) Uani 1 1 d .
H5A H 0.6285 0.7248 0.1000 0.031 Uiso 1 1 calc R
H5B H 0.5217 0.6927 0.1354 0.031 Uiso 1 1 calc R
H5C H 0.5039 0.7684 0.1048 0.031 Uiso 1 1 calc R
C6 C 0.48207(14) 0.73713(7) -0.01238(7) 0.0198(3) Uani 1 1 d .
H6A H 0.4391 0.7809 -0.0052 0.030 Uiso 1 1 calc R
H6B H 0.4409 0.7148 -0.0493 0.030 Uiso 1 1 calc R
H6C H 0.5691 0.7471 -0.0173 0.030 Uiso 1 1 calc R
C7 C 0.23081(12) 0.59237(6) 0.14703(6) 0.0127(2) Uani 1 1 d .
C8 C 0.32955(12) 0.59783(6) 0.11005(6) 0.0129(2) Uani 1 1 d .
C9 C 0.43572(13) 0.55520(7) 0.12190(7) 0.0162(3) Uani 1 1 d .
H9 H 0.5005 0.5598 0.0970 0.019 Uiso 1 1 calc R
C10 C 0.44921(13) 0.50669(7) 0.16868(7) 0.0185(3) Uani 1 1 d .
H10 H 0.5220 0.4786 0.1761 0.022 Uiso 1 1 calc R
C11 C 0.35278(13) 0.50028(7) 0.20467(7) 0.0177(3) Uani 1 1 d .
H11 H 0.3602 0.4672 0.2369 0.021 Uiso 1 1 calc R
C12 C 0.24683(13) 0.54121(7) 0.19428(6) 0.0150(3) Uani 1 1 d .
H12 H 0.1827 0.5351 0.2193 0.018 Uiso 1 1 calc R
C13 C 0.02235(12) 0.62502(7) 0.16277(6) 0.0132(2) Uani 1 1 d .
C14 C -0.03539(13) 0.55867(7) 0.16156(6) 0.0161(3) Uani 1 1 d .
H14 H 0.0076 0.5191 0.1489 0.019 Uiso 1 1 calc R
C15 C -0.15358(13) 0.55008(8) 0.17852(7) 0.0206(3) Uani 1 1 d .
H15 H -0.1896 0.5047 0.1776 0.025 Uiso 1 1 calc R
C16 C -0.22061(14) 0.60706(8) 0.19691(7) 0.0230(3) Uani 1 1 d .
H16 H -0.3023 0.6012 0.2076 0.028 Uiso 1 1 calc R
C17 C -0.16450(13) 0.67229(8) 0.19906(7) 0.0204(3) Uani 1 1 d .
H17 H -0.2083 0.7116 0.2117 0.025 Uiso 1 1 calc R
C18 C -0.04574(13) 0.68147(7) 0.18312(6) 0.0157(3) Uani 1 1 d .
H18 H -0.0093 0.7268 0.1859 0.019 Uiso 1 1 calc R
C19 C 0.37021(12) 0.79361(7) 0.21512(6) 0.0139(3) Uani 1 1 d .
C20 C 0.36236(13) 0.72491(7) 0.23599(6) 0.0162(3) Uani 1 1 d .
H20 H 0.2864 0.6998 0.2275 0.019 Uiso 1 1 calc R
C21 C 0.46510(14) 0.69312(7) 0.26909(7) 0.0191(3) Uani 1 1 d .
H21 H 0.4584 0.6469 0.2840 0.023 Uiso 1 1 calc R
C22 C 0.57730(14) 0.72888(8) 0.28040(7) 0.0210(3) Uani 1 1 d .
H22 H 0.6475 0.7071 0.3028 0.025 Uiso 1 1 calc R
C23 C 0.58649(14) 0.79677(8) 0.25869(7) 0.0208(3) Uani 1 1 d .
H23 H 0.6636 0.8210 0.2657 0.025 Uiso 1 1 calc R
C24 C 0.48362(13) 0.82931(7) 0.22681(7) 0.0178(3) Uani 1 1 d .
H24 H 0.4903 0.8760 0.2129 0.021 Uiso 1 1 calc R
C25 C 0.12681(13) 0.85153(7) 0.22216(6) 0.0144(3) Uani 1 1 d .
C26 C 0.14598(14) 0.83455(7) 0.28364(7) 0.0200(3) Uani 1 1 d .
H26 H 0.2216 0.8127 0.3002 0.024 Uiso 1 1 calc R
C27 C 0.05527(15) 0.84939(8) 0.32095(7) 0.0247(3) Uani 1 1 d .
H27 H 0.0688 0.8369 0.3627 0.030 Uiso 1 1 calc R
C28 C -0.05458(14) 0.88220(8) 0.29768(7) 0.0221(3) Uani 1 1 d .
H28 H -0.1159 0.8928 0.3234 0.027 Uiso 1 1 calc R
C29 C -0.07447(15) 0.89951(8) 0.23654(7) 0.0245(3) Uani 1 1 d .
H29 H -0.1494 0.9223 0.2204 0.029 Uiso 1 1 calc R
C30 C 0.01467(14) 0.88361(8) 0.19908(7) 0.0218(3) Uani 1 1 d .
H30 H -0.0006 0.8947 0.1571 0.026 Uiso 1 1 calc R
C31 C 0.28660(13) 0.91340(7) 0.14270(7) 0.0159(3) Uani 1 1 d .
C32 C 0.28977(15) 0.97388(7) 0.17825(8) 0.0238(3) Uani 1 1 d .
H32 H 0.2614 0.9724 0.2170 0.029 Uiso 1 1 calc R
C33 C 0.33441(17) 1.03613(8) 0.15690(9) 0.0323(4) Uani 1 1 d .
H33 H 0.3364 1.0771 0.1812 0.039 Uiso 1 1 calc R
C34 C 0.37600(16) 1.03881(8) 0.10053(9) 0.0328(4) Uani 1 1 d .
H34 H 0.4068 1.0815 0.0864 0.039 Uiso 1 1 calc R
C35 C 0.37285(16) 0.97937(9) 0.06476(8) 0.0298(4) Uani 1 1 d .
H35 H 0.4019 0.9811 0.0262 0.036 Uiso 1 1 calc R
C36 C 0.32678(14) 0.91696(8) 0.08571(7) 0.0216(3) Uani 1 1 d .
H36 H 0.3228 0.8765 0.0608 0.026 Uiso 1 1 calc R
C37 C -0.11241(13) 0.85809(7) 0.03458(6) 0.0143(3) Uani 1 1 d .
C38 C -0.22505(14) 0.84307(7) 0.05559(8) 0.0243(3) Uani 1 1 d .
H38 H -0.2562 0.7966 0.0528 0.029 Uiso 1 1 calc R
C39 C -0.29323(15) 0.89506(8) 0.08065(9) 0.0298(4) Uani 1 1 d .
H39 H -0.3697 0.8838 0.0952 0.036 Uiso 1 1 calc R
C40 C -0.24924(15) 0.96296(8) 0.08424(8) 0.0258(3) Uani 1 1 d .
H40 H -0.2952 0.9986 0.1013 0.031 Uiso 1 1 calc R
C41 C -0.13810(16) 0.97880(7) 0.06290(8) 0.0243(3) Uani 1 1 d .
H41 H -0.1085 1.0256 0.0648 0.029 Uiso 1 1 calc R
C42 C -0.06919(14) 0.92707(7) 0.03865(7) 0.0202(3) Uani 1 1 d .
H42 H 0.0078 0.9386 0.0247 0.024 Uiso 1 1 calc R
C43 C 0.03725(13) 0.82290(7) -0.05921(6) 0.0158(3) Uani 1 1 d .
C44 C 0.15909(14) 0.80890(7) -0.06979(7) 0.0187(3) Uani 1 1 d .
H44 H 0.2136 0.7846 -0.0400 0.022 Uiso 1 1 calc R
C45 C 0.20192(16) 0.83017(8) -0.12352(7) 0.0257(3) Uani 1 1 d .
H45 H 0.2853 0.8207 -0.1302 0.031 Uiso 1 1 calc R
C46 C 0.12267(17) 0.86508(8) -0.16701(7) 0.0293(4) Uani 1 1 d .
H46 H 0.1510 0.8785 -0.2041 0.035 Uiso 1 1 calc R
C47 C 0.00159(17) 0.88079(8) -0.15684(7) 0.0277(4) Uani 1 1 d .
H47 H -0.0521 0.9055 -0.1867 0.033 Uiso 1 1 calc R
C48 C -0.04106(15) 0.86030(8) -0.10302(7) 0.0220(3) Uani 1 1 d .
H48 H -0.1235 0.8717 -0.0959 0.026 Uiso 1 1 calc R
C49 C -0.12449(12) 0.71887(7) -0.01577(6) 0.0131(2) Uani 1 1 d .
C50 C -0.14735(13) 0.66938(7) 0.02754(7) 0.0174(3) Uani 1 1 d .
H50 H -0.1088 0.6745 0.0682 0.021 Uiso 1 1 calc R
C51 C -0.22543(13) 0.61283(7) 0.01231(7) 0.0196(3) Uani 1 1 d .
H51 H -0.2402 0.5796 0.0424 0.024 Uiso 1 1 calc R
C52 C -0.28185(13) 0.60501(7) -0.04696(7) 0.0188(3) Uani 1 1 d .
H52 H -0.3340 0.5658 -0.0578 0.023 Uiso 1 1 calc R
C53 C -0.26200(14) 0.65427(8) -0.08998(7) 0.0222(3) Uani 1 1 d .
H53 H -0.3024 0.6494 -0.1303 0.027 Uiso 1 1 calc R
C54 C -0.18315(14) 0.71127(7) -0.07504(7) 0.0195(3) Uani 1 1 d .
H54 H -0.1695 0.7447 -0.1051 0.023 Uiso 1 1 calc R
N1 N 0.13333(10) 0.63876(6) 0.13971(5) 0.0134(2) Uani 1 1 d .
P1 P 0.31515(3) 0.663637(17) 0.050270(16) 0.01197(7) Uani 1 1 d .
P2 P -0.01371(3) 0.788230(17) 0.010249(16) 0.01252(7) Uani 1 1 d .
P3 P 0.23393(3) 0.828682(17) 0.167965(16) 0.01280(7) Uani 1 1 d .

loop_
_atom_site_aniso_label
_atom_site_aniso_U_11
_atom_site_aniso_U_22
_atom_site_aniso_U_33
_atom_site_aniso_U_23
_atom_site_aniso_U_13
_atom_site_aniso_U_12
Ag1 0.01132(4) 0.01145(4) 0.01203(4) -0.00020(4) 0.00146(3) -0.00008(4)
C1 0.0167(7) 0.0147(6) 0.0148(6) -0.0023(5) 0.0005(6) -0.0001(5)
C2 0.0212(7) 0.0202(7) 0.0211(7) -0.0080(6) 0.0054(6) -0.0018(5)
C3 0.0157(7) 0.0215(7) 0.0245(8) -0.0066(6) 0.0005(6) -0.0018(5)
C4 0.0119(6) 0.0177(6) 0.0161(7) -0.0015(5) 0.0032(5) -0.0018(5)
C5 0.0170(7) 0.0262(7) 0.0186(7) -0.0026(6) 0.0017(6) -0.0062(5)
C6 0.0178(7) 0.0239(7) 0.0186(7) 0.0017(6) 0.0055(6) -0.0037(5)
C7 0.0135(6) 0.0099(5) 0.0142(6) -0.0016(5) -0.0002(5) -0.0007(4)
C8 0.0127(6) 0.0116(5) 0.0142(6) -0.0018(5) 0.0003(5) -0.0004(4)
C9 0.0133(6) 0.0168(6) 0.0187(7) -0.0030(5) 0.0026(6) 0.0011(5)
C10 0.0159(7) 0.0168(6) 0.0218(7) -0.0011(5) -0.0013(6) 0.0036(5)
C11 0.0204(7) 0.0148(6) 0.0171(7) 0.0021(5) -0.0015(6) 0.0007(5)
C12 0.0147(6) 0.0141(6) 0.0159(6) 0.0003(5) 0.0011(5) -0.0010(5)
C13 0.0117(6) 0.0162(6) 0.0115(6) 0.0022(5) 0.0003(5) 0.0001(5)
C14 0.0163(6) 0.0163(6) 0.0154(7) 0.0014(5) 0.0009(6) -0.0019(5)
C15 0.0180(7) 0.0246(7) 0.0185(7) 0.0029(6) -0.0002(6) -0.0069(5)
C16 0.0134(7) 0.0368(9) 0.0193(7) 0.0048(6) 0.0036(6) -0.0026(6)
C17 0.0159(7) 0.0281(7) 0.0179(7) 0.0022(6) 0.0044(6) 0.0052(6)
C18 0.0152(6) 0.0169(6) 0.0152(6) 0.0007(5) 0.0022(6) 0.0005(5)
C19 0.0143(6) 0.0153(6) 0.0121(6) -0.0032(5) 0.0011(5) 0.0001(5)
C20 0.0162(6) 0.0158(6) 0.0168(7) -0.0025(5) 0.0026(6) 0.0002(5)
C21 0.0211(7) 0.0173(6) 0.0190(7) 0.0006(5) 0.0026(6) 0.0027(5)
C22 0.0174(7) 0.0260(7) 0.0187(7) -0.0020(6) -0.0016(6) 0.0039(5)
C23 0.0147(7) 0.0258(7) 0.0210(7) -0.0043(6) -0.0012(6) -0.0025(5)
C24 0.0189(7) 0.0167(6) 0.0172(7) -0.0031(5) -0.0007(6) -0.0024(5)
C25 0.0151(6) 0.0125(6) 0.0157(6) -0.0025(5) 0.0022(5) -0.0011(5)
C26 0.0200(7) 0.0223(7) 0.0176(7) 0.0003(6) 0.0016(6) 0.0051(5)
C27 0.0295(8) 0.0286(8) 0.0168(7) 0.0027(6) 0.0062(7) 0.0049(6)
C28 0.0225(8) 0.0234(7) 0.0217(8) -0.0041(6) 0.0082(6) 0.0001(6)
C29 0.0203(8) 0.0291(8) 0.0238(8) -0.0038(6) 0.0014(7) 0.0080(6)
C30 0.0230(8) 0.0273(8) 0.0146(7) -0.0001(6) 0.0008(6) 0.0075(6)
C31 0.0151(7) 0.0151(6) 0.0168(7) 0.0009(5) -0.0001(6) 0.0009(5)
C32 0.0302(8) 0.0177(7) 0.0242(8) -0.0014(6) 0.0058(7) -0.0028(6)
C33 0.0386(10) 0.0152(7) 0.0439(11) -0.0011(7) 0.0083(9) -0.0043(6)
C34 0.0292(9) 0.0208(8) 0.0479(11) 0.0119(7) 0.0023(8) -0.0040(6)
C35 0.0275(9) 0.0336(9) 0.0294(9) 0.0117(7) 0.0075(7) -0.0031(7)
C36 0.0224(8) 0.0214(7) 0.0214(8) 0.0014(6) 0.0040(6) 0.0000(6)
C37 0.0145(6) 0.0138(6) 0.0138(6) 0.0009(5) -0.0009(5) -0.0003(5)
C38 0.0205(7) 0.0160(6) 0.0379(9) -0.0059(6) 0.0100(7) -0.0038(5)
C39 0.0205(8) 0.0261(8) 0.0450(11) -0.0041(7) 0.0132(8) -0.0002(6)
C40 0.0288(8) 0.0201(7) 0.0286(9) -0.0026(6) 0.0042(7) 0.0060(6)
C41 0.0343(9) 0.0124(6) 0.0269(8) -0.0004(6) 0.0060(7) -0.0015(6)
C42 0.0226(7) 0.0166(6) 0.0220(8) 0.0009(5) 0.0056(6) -0.0039(5)
C43 0.0194(7) 0.0149(6) 0.0131(6) 0.0006(5) 0.0015(6) -0.0046(5)
C44 0.0222(7) 0.0175(6) 0.0166(7) 0.0005(5) 0.0033(6) -0.0015(5)
C45 0.0305(9) 0.0256(8) 0.0230(8) -0.0013(6) 0.0116(7) -0.0052(6)
C46 0.0456(11) 0.0280(8) 0.0160(7) 0.0020(6) 0.0102(8) -0.0098(7)
C47 0.0373(10) 0.0281(8) 0.0155(7) 0.0061(6) -0.0052(7) -0.0068(7)
C48 0.0219(8) 0.0218(7) 0.0212(8) 0.0047(6) -0.0020(6) -0.0041(6)
C49 0.0116(6) 0.0135(6) 0.0141(6) -0.0019(5) 0.0015(5) -0.0001(4)
C50 0.0173(7) 0.0166(6) 0.0173(7) 0.0009(5) -0.0015(6) -0.0019(5)
C51 0.0186(7) 0.0169(6) 0.0227(8) 0.0027(5) 0.0007(6) -0.0029(5)
C52 0.0161(7) 0.0170(6) 0.0230(7) -0.0050(6) 0.0014(6) -0.0034(5)
C53 0.0221(8) 0.0286(8) 0.0155(7) -0.0054(6) 0.0003(6) -0.0075(6)
C54 0.0211(7) 0.0222(7) 0.0147(7) 0.0006(5) 0.0005(6) -0.0051(5)
N1 0.0120(5) 0.0126(5) 0.0159(6) 0.0013(4) 0.0031(5) -0.0001(4)
P1 0.01103(15) 0.01241(15) 0.01270(16) -0.00159(12) 0.00242(13) -0.00089(12)
P2 0.01211(15) 0.01293(15) 0.01221(16) 0.00099(12) 0.00036(13) -0.00150(12)
P3 0.01381(16) 0.01225(15) 0.01211(16) -0.00147(12) 0.00073(14) 0.00014(12)

loop_
_atom_type_symbol
_atom_type_description
_atom_type_scat_dispersion_real
_atom_type_scat_dispersion_imag
_atom_type_scat_source
C C 0.0033 0.0016 'International Tables Vol C Tables 4.2.6.8 and 6.1.1.4'
H H 0.0000 0.0000 'International Tables Vol C Tables 4.2.6.8 and 6.1.1.4'
N N 0.0061 0.0033 'International Tables Vol C Tables 4.2.6.8 and 6.1.1.4'
P P 0.1023 0.0942 'International Tables Vol C Tables 4.2.6.8 and 6.1.1.4'
Ag Ag -0.8971 1.1015 'International Tables Vol C Tables 4.2.6.8 and 6.1.1.4'

loop_
_geom_angle_atom_site_label_1
_geom_angle_atom_site_label_2
_geom_angle_atom_site_label_3
_geom_angle
N1 Ag1 P1 76.40(3)
N1 Ag1 P2 120.48(3)
P1 Ag1 P2 118.529(12)
N1 Ag1 P3 103.22(3)
P1 Ag1 P3 117.168(12)
P2 Ag1 P3 114.666(12)
C2 C1 C3 111.44(11)
C2 C1 P1 114.89(10)
C3 C1 P1 109.41(10)
C2 C1 H1 106.9
C3 C1 H1 106.9
P1 C1 H1 106.9
C1 C2 H2A 109.5
C1 C2 H2B 109.5
H2A C2 H2B 109.5
C1 C2 H2C 109.5
H2A C2 H2C 109.5
H2B C2 H2C 109.5
C1 C3 H3A 109.5
C1 C3 H3B 109.5
H3A C3 H3B 109.5
C1 C3 H3C 109.5
H3A C3 H3C 109.5
H3B C3 H3C 109.5
C5 C4 C6 111.20(11)
C5 C4 P1 109.38(10)
C6 C4 P1 110.96(10)
C5 C4 H4 108.4
C6 C4 H4 108.4
P1 C4 H4 108.4
C4 C5 H5A 109.5
C4 C5 H5B 109.5
H5A C5 H5B 109.5
C4 C5 H5C 109.5
H5A C5 H5C 109.5
H5B C5 H5C 109.5
C4 C6 H6A 109.5
C4 C6 H6B 109.5
H6A C6 H6B 109.5
C4 C6 H6C 109.5
H6A C6 H6C 109.5
H6B C6 H6C 109.5
N1 C7 C12 123.34(12)
N1 C7 C8 120.21(12)
C12 C7 C8 116.20(12)
C9 C8 C7 120.11(12)
C9 C8 P1 121.97(11)
C7 C8 P1 117.87(9)
C10 C9 C8 122.29(13)
C10 C9 H9 118.9
C8 C9 H9 118.9
C9 C10 C11 118.15(13)
C9 C10 H10 120.9
C11 C10 H10 120.9
C12 C11 C10 121.18(13)
C12 C11 H11 119.4
C10 C11 H11 119.4
C11 C12 C7 122.06(13)
C11 C12 H12 119.0
C7 C12 H12 119.0
N1 C13 C18 118.93(12)
N1 C13 C14 124.31(12)
C18 C13 C14 116.41(12)
C15 C14 C13 121.43(13)
C15 C14 H14 119.3
C13 C14 H14 119.3
C14 C15 C16 121.13(13)
C14 C15 H15 119.4
C16 C15 H15 119.4
C17 C16 C15 118.05(14)
C17 C16 H16 121.0
C15 C16 H16 121.0
C16 C17 C18 121.43(14)
C16 C17 H17 119.3
C18 C17 H17 119.3
C17 C18 C13 121.51(13)
C17 C18 H18 119.2
C13 C18 H18 119.2
C20 C19 C24 119.00(13)
C20 C19 P3 117.17(10)
C24 C19 P3 123.59(10)
C21 C20 C19 120.46(13)
C21 C20 H20 119.8
C19 C20 H20 119.8
C22 C21 C20 120.14(13)
C22 C21 H21 119.9
C20 C21 H21 119.9
C21 C22 C23 119.70(13)
C21 C22 H22 120.2
C23 C22 H22 120.2
C24 C23 C22 120.43(13)
C24 C23 H23 119.8
C22 C23 H23 119.8
C23 C24 C19 120.24(13)
C23 C24 H24 119.9
C19 C24 H24 119.9
C26 C25 C30 118.46(13)
C26 C25 P3 124.20(11)
C30 C25 P3 117.18(11)
C27 C26 C25 120.49(13)
C27 C26 H26 119.8
C25 C26 H26 119.8
C28 C27 C26 120.44(15)
C28 C27 H27 119.8
C26 C27 H27 119.8
C27 C28 C29 119.54(14)
C27 C28 H28 120.2
C29 C28 H28 120.2
C30 C29 C28 120.13(14)
C30 C29 H29 119.9
C28 C29 H29 119.9
C29 C30 C25 120.93(14)
C29 C30 H30 119.5
C25 C30 H30 119.5
C36 C31 C32 119.03(13)
C36 C31 P3 117.91(10)
C32 C31 P3 123.06(11)
C33 C32 C31 120.01(16)
C33 C32 H32 120.0
C31 C32 H32 120.0
C34 C33 C32 120.47(16)
C34 C33 H33 119.8
C32 C33 H33 119.8
C33 C34 C35 120.10(15)
C33 C34 H34 119.9
C35 C34 H34 119.9
C34 C35 C36 119.63(16)
C34 C35 H35 120.2
C36 C35 H35 120.2
C31 C36 C35 120.74(15)
C31 C36 H36 119.6
C35 C36 H36 119.6
C38 C37 C42 118.28(13)
C38 C37 P2 121.12(10)
C42 C37 P2 120.23(11)
C37 C38 C39 121.17(14)
C37 C38 H38 119.4
C39 C38 H38 119.4
C40 C39 C38 119.79(15)
C40 C39 H39 120.1
C38 C39 H39 120.1
C41 C40 C39 119.67(14)
C41 C40 H40 120.2
C39 C40 H40 120.2
C40 C41 C42 120.72(14)
C40 C41 H41 119.6
C42 C41 H41 119.6
C41 C42 C37 120.37(14)
C41 C42 H42 119.8
C37 C42 H42 119.8
C44 C43 C48 118.82(13)
C44 C43 P2 117.73(11)
C48 C43 P2 123.40(11)
C43 C44 C45 120.79(14)
C43 C44 H44 119.6
C45 C44 H44 119.6
C46 C45 C44 119.73(16)
C46 C45 H45 120.1
C44 C45 H45 120.1
C45 C46 C47 120.37(15)
C45 C46 H46 119.8
C47 C46 H46 119.8
C46 C47 C48 120.03(15)
C46 C47 H47 120.0
C48 C47 H47 120.0
C47 C48 C43 120.20(15)
C47 C48 H48 119.9
C43 C48 H48 119.9
C50 C49 C54 118.79(12)
C50 C49 P2 116.09(10)
C54 C49 P2 125.09(10)
C51 C50 C49 121.09(13)
C51 C50 H50 119.5
C49 C50 H50 119.5
C50 C51 C52 119.78(13)
C50 C51 H51 120.1
C52 C51 H51 120.1
C53 C52 C51 119.74(13)
C53 C52 H52 120.1
C51 C52 H52 120.1
C52 C53 C54 120.80(14)
C52 C53 H53 119.6
C54 C53 H53 119.6
C49 C54 C53 119.77(13)
C49 C54 H54 120.1
C53 C54 H54 120.1
C7 N1 C13 121.44(11)
C7 N1 Ag1 118.23(9)
C13 N1 Ag1 120.33(8)
C8 P1 C4 104.56(6)
C8 P1 C1 105.18(6)
C4 P1 C1 104.16(6)
C8 P1 Ag1 101.10(4)
C4 P1 Ag1 124.95(4)
C1 P1 Ag1 114.79(4)
C43 P2 C49 104.56(6)
C43 P2 C37 103.52(6)
C49 P2 C37 103.77(6)
C43 P2 Ag1 114.44(5)
C49 P2 Ag1 111.60(4)
C37 P2 Ag1 117.58(5)
C19 P3 C25 104.09(6)
C19 P3 C31 103.95(6)
C25 P3 C31 103.82(6)
C19 P3 Ag1 110.28(4)
C25 P3 Ag1 117.33(4)
C31 P3 Ag1 115.93(5)

loop_
_geom_bond_atom_site_label_1
_geom_bond_atom_site_label_2
_geom_bond_distance
Ag1 N1 2.3688(11)
Ag1 P1 2.4881(4)
Ag1 P2 2.4919(4)
Ag1 P3 2.5028(4)
C1 C2 1.5304(19)
C1 C3 1.5333(19)
C1 P1 1.8647(14)
C1 H1 1.0000
C2 H2A 0.9800
C2 H2B 0.9800
C2 H2C 0.9800
C3 H3A 0.9800
C3 H3B 0.9800
C3 H3C 0.9800
C4 C5 1.529(2)
C4 C6 1.536(2)
C4 P1 1.8484(13)
C4 H4 1.0000
C5 H5A 0.9800
C5 H5B 0.9800
C5 H5C 0.9800
C6 H6A 0.9800
C6 H6B 0.9800
C6 H6C 0.9800
C7 N1 1.3718(17)
C7 C12 1.4290(19)
C7 C8 1.4313(19)
C8 C9 1.4059(18)
C8 P1 1.8215(14)
C9 C10 1.387(2)
C9 H9 0.9500
C10 C11 1.398(2)
C10 H10 0.9500
C11 C12 1.3830(19)
C11 H11 0.9500
C12 H12 0.9500
C13 N1 1.3886(17)
C13 C18 1.4126(19)
C13 C14 1.4127(18)
C14 C15 1.388(2)
C14 H14 0.9500
C15 C16 1.398(2)
C15 H15 0.9500
C16 C17 1.385(2)
C16 H16 0.9500
C17 C18 1.386(2)
C17 H17 0.9500
C18 H18 0.9500
C19 C20 1.3990(18)
C19 C24 1.3994(19)
C19 P3 1.8250(14)
C20 C21 1.392(2)
C20 H20 0.9500
C21 C22 1.388(2)
C21 H21 0.9500
C22 C23 1.392(2)
C22 H22 0.9500
C23 C24 1.389(2)
C23 H23 0.9500
C24 H24 0.9500
C25 C26 1.394(2)
C25 C30 1.398(2)
C25 P3 1.8262(14)
C26 C27 1.391(2)
C26 H26 0.9500
C27 C28 1.385(2)
C27 H27 0.9500
C28 C29 1.388(2)
C28 H28 0.9500
C29 C30 1.385(2)
C29 H29 0.9500
C30 H30 0.9500
C31 C36 1.391(2)
C31 C32 1.398(2)
C31 P3 1.8284(14)
C32 C33 1.390(2)
C32 H32 0.9500
C33 C34 1.384(3)
C33 H33 0.9500
C34 C35 1.384(3)
C34 H34 0.9500
C35 C36 1.395(2)
C35 H35 0.9500
C36 H36 0.9500
C37 C38 1.389(2)
C37 C42 1.3981(18)
C37 P2 1.8335(14)
C38 C39 1.395(2)
C38 H38 0.9500
C39 C40 1.381(2)
C39 H39 0.9500
C40 C41 1.381(2)
C40 H40 0.9500
C41 C42 1.388(2)
C41 H41 0.9500
C42 H42 0.9500
C43 C44 1.394(2)
C43 C48 1.403(2)
C43 P2 1.8271(14)
C44 C45 1.394(2)
C44 H44 0.9500
C45 C46 1.380(2)
C45 H45 0.9500
C46 C47 1.390(2)
C46 H46 0.9500
C47 C48 1.391(2)
C47 H47 0.9500
C48 H48 0.9500
C49 C50 1.3935(19)
C49 C54 1.3951(19)
C49 P2 1.8313(13)
C50 C51 1.3873(19)
C50 H50 0.9500
C51 C52 1.388(2)
C51 H51 0.9500
C52 C53 1.378(2)
C52 H52 0.9500
C53 C54 1.398(2)
C53 H53 0.9500
C54 H54 0.9500
